data_7000423
loop_
_publ_author_name
'Bullock, Thomas H.'
'Chan, Wesley T. K.'
'Eisler, Dana J.'
'Streib, Manuel'
'Wright, Dominic S.'

_publ_section_title
;
 Metal and ligand substitution of the aluminium tris-pyridyl ligands
 [RAl(2-py&#x2032;)3]&#x2212; (R = Et, nBu, sBu, tBu; 2-py&#x2032; =
 2-pyridyl, 3-methyl-2-pyridyl, 5-methyl-2-pyridyl, 6-methyl-2-pyridyl)
;
_journal_issue 6
_journal_name_full 'Dalton Transactions'
_journal_page_first 1046
_journal_page_last 1054
_journal_paper_doi 10.1039/b815057e
_journal_year 2009
_chemical_formula_moiety 'C23 H29 Al Li N3 O'
_chemical_formula_sum 'C23 H29 Al Li N3 O'
_chemical_formula_weight 397.41
_chemical_name_systematic
;
?
;
_space_group_IT_number 14
_symmetry_cell_setting monoclinic
_symmetry_space_group_name_Hall '-P 2ybc'
_symmetry_space_group_name_H-M 'P 1 21/c 1'
_atom_sites_solution_hydrogens geom
_atom_sites_solution_primary direct
_atom_sites_solution_secondary difmap
_audit_creation_method SHELXL-97
_cell_angle_alpha 90.00
_cell_angle_beta 98.1479(13)
_cell_angle_gamma 90.00
_cell_formula_units_Z 4
_cell_length_a 10.9451(3)
_cell_length_b 16.2433(5)
_cell_length_c 12.7782(4)
_cell_measurement_reflns_used 24839
_cell_measurement_temperature 200(2)
_cell_measurement_theta_max 25.35
_cell_measurement_theta_min 1.00
_cell_volume 2248.83(12)
_computing_cell_refinement 'HKL Scalepack (Otwinowski & Minor 1997)'
_computing_data_collection 'Collect (Nonius B.V. 1998)'
_computing_data_reduction
;
HKL Denzo and Scalepack (Otwinowski & Minor 1997)
;
_computing_publication_material 'SHELXL-97 (Sheldrick 1997)'
_computing_structure_refinement 'SHELXL-97 (Sheldrick 1997)'
_computing_structure_solution 'SIR-92 (Altomare et al. 1994)'
_diffrn_ambient_temperature 200(2)
_diffrn_measured_fraction_theta_full 0.993
_diffrn_measured_fraction_theta_max 0.993
_diffrn_measurement_device_type 'Nonius Kappa CCD'
_diffrn_measurement_method 'Thin slice \w and \f scans'
_diffrn_radiation_source 'fine-focus sealed tube'
_diffrn_radiation_type MoK\a
_diffrn_radiation_wavelength 0.71073
_diffrn_reflns_av_R_equivalents 0.0469
_diffrn_reflns_av_sigmaI/netI 0.0396
_diffrn_reflns_limit_h_max 13
_diffrn_reflns_limit_h_min -13
_diffrn_reflns_limit_k_max 19
_diffrn_reflns_limit_k_min -19
_diffrn_reflns_limit_l_max 15
_diffrn_reflns_limit_l_min -15
_diffrn_reflns_number 18020
_diffrn_reflns_theta_full 25.35
_diffrn_reflns_theta_max 25.35
_diffrn_reflns_theta_min 3.64
_diffrn_standards_number 0
_exptl_absorpt_coefficient_mu 0.108
_exptl_absorpt_correction_T_max 0.995
_exptl_absorpt_correction_T_min 0.915
_exptl_absorpt_correction_type multi-scan
_exptl_absorpt_process_details
;

multi-scan from symmetry-related measurements

Sortav (Blessing 1995)

;
_exptl_crystal_colour Colourless
_exptl_crystal_density_diffrn 1.174
_exptl_crystal_density_method 'not measured'
_exptl_crystal_description Block
_exptl_crystal_F_000 848
_exptl_crystal_size_max 0.46
_exptl_crystal_size_mid 0.05
_exptl_crystal_size_min 0.05
_refine_diff_density_max 0.211
_refine_diff_density_min -0.186
_refine_diff_density_rms 0.037
_refine_ls_extinction_method none
_refine_ls_goodness_of_fit_ref 1.058
_refine_ls_hydrogen_treatment constr
_refine_ls_matrix_type full
_refine_ls_number_parameters 266
_refine_ls_number_reflns 4102
_refine_ls_number_restraints 0
_refine_ls_restrained_S_all 1.058
_refine_ls_R_factor_all 0.0750
_refine_ls_R_factor_gt 0.0469
_refine_ls_shift/su_max 0.000
_refine_ls_shift/su_mean 0.000
_refine_ls_structure_factor_coef Fsqd
_refine_ls_weighting_details 'calc w=1/[\s^2^(Fo^2^)+(0.0356P)^2^+1.2000P] where P=(Fo^2^+2Fc^2^)/3'
_refine_ls_weighting_scheme calc
_refine_ls_wR_factor_gt 0.1008
_refine_ls_wR_factor_ref 0.1148
_reflns_number_gt 3015
_reflns_number_total 4102
_reflns_threshold_expression >2sigma(I)
_cod_data_source_file b815057e.txt
_cod_data_source_block dw0834
_cod_depositor_comments
;
The following automatic conversions were performed:
'_symmetry_cell_setting' value 'Monoclinic' changed to 'monoclinic'
according to '/home/saulius/struct/CIF-dictionaries/cif_core.dic'
dictionary named 'cif_core.dic' version 2.4.1 from 2010-06-29.

Automatic conversion script
Id: cif_fix_enum 1527 2010-12-29 10:47:43Z saulius 
;
_cod_original_sg_symbol_H-M 'P 21/c'
_cod_database_code 7000423

loop_
_symmetry_equiv_pos_as_xyz
'x, y, z'
'-x, y+1/2, -z+1/2'
'-x, -y, -z'
'x, -y-1/2, z-1/2'

loop_
_atom_site_label
_atom_site_type_symbol
_atom_site_fract_x
_atom_site_fract_y
_atom_site_fract_z
_atom_site_U_iso_or_equiv
_atom_site_adp_type
_atom_site_occupancy
_atom_site_symmetry_multiplicity
_atom_site_calc_flag
_atom_site_refinement_flags
_atom_site_disorder_assembly
_atom_site_disorder_group
Al1 Al 0.73820(6) 0.03859(4) 0.71538(5) 0.04014(18) Uani 1 1 d . . .
C1 C 0.7819(2) 0.12829(16) 0.62246(19) 0.0594(7) Uani 1 1 d . . .
H1A H 0.8710 0.1385 0.6364 0.089 Uiso 1 1 calc R . .
H1B H 0.7374 0.1785 0.6366 0.089 Uiso 1 1 calc R . .
H1C H 0.7589 0.1123 0.5483 0.089 Uiso 1 1 calc R . .
Li1 Li 0.6867(3) -0.0970(2) 0.8648(3) 0.0410(8) Uani 1 1 d . . .
N1 N 0.81025(14) -0.13213(11) 0.76191(13) 0.0376(4) Uani 1 1 d . . .
C11 C 0.83091(18) -0.06735(14) 0.69819(16) 0.0403(5) Uani 1 1 d . . .
C12 C 0.9161(2) -0.07783(16) 0.62672(17) 0.0486(6) Uani 1 1 d . . .
H12 H 0.9316 -0.0335 0.5819 0.058 Uiso 1 1 calc R . .
C13 C 0.9777(2) -0.15161(16) 0.62061(19) 0.0532(6) Uani 1 1 d . . .
H13 H 1.0342 -0.1585 0.5713 0.064 Uiso 1 1 calc R . .
C14 C 0.9561(2) -0.21484(15) 0.68692(19) 0.0497(6) Uani 1 1 d . . .
H14 H 0.9980 -0.2659 0.6844 0.060 Uiso 1 1 calc R . .
C15 C 0.87263(18) -0.20347(13) 0.75730(17) 0.0413(5) Uani 1 1 d . . .
C16 C 0.8490(2) -0.26979(15) 0.8335(2) 0.0534(6) Uani 1 1 d . . .
H16A H 0.7609 -0.2833 0.8234 0.080 Uiso 1 1 calc R . .
H16B H 0.8740 -0.2505 0.9060 0.080 Uiso 1 1 calc R . .
H16C H 0.8968 -0.3189 0.8208 0.080 Uiso 1 1 calc R . .
N2 N 0.79342(14) 0.00137(10) 0.93936(13) 0.0362(4) Uani 1 1 d . . .
C21 C 0.78189(17) 0.06664(13) 0.87010(16) 0.0376(5) Uani 1 1 d . . .
C22 C 0.81326(19) 0.14533(13) 0.90882(18) 0.0435(5) Uani 1 1 d . . .
H22 H 0.8013 0.1912 0.8623 0.052 Uiso 1 1 calc R . .
C23 C 0.8615(2) 0.15784(14) 1.01391(19) 0.0490(6) Uani 1 1 d . . .
H23 H 0.8804 0.2117 1.0402 0.059 Uiso 1 1 calc R . .
C24 C 0.88135(19) 0.09045(14) 1.07921(18) 0.0463(5) Uani 1 1 d . . .
H24 H 0.9194 0.0969 1.1503 0.056 Uiso 1 1 calc R . .
C25 C 0.84547(18) 0.01300(13) 1.04065(16) 0.0393(5) Uani 1 1 d . . .
C26 C 0.8668(2) -0.06091(15) 1.11045(18) 0.0520(6) Uani 1 1 d . . .
H26A H 0.8419 -0.1106 1.0693 0.078 Uiso 1 1 calc R . .
H26B H 0.8179 -0.0561 1.1688 0.078 Uiso 1 1 calc R . .
H26C H 0.9546 -0.0646 1.1390 0.078 Uiso 1 1 calc R . .
N3 N 0.52675(15) -0.05797(11) 0.75245(14) 0.0408(4) Uani 1 1 d . . .
C31 C 0.55947(19) 0.00703(13) 0.69345(17) 0.0417(5) Uani 1 1 d . . .
C32 C 0.4696(2) 0.04529(16) 0.62192(19) 0.0556(6) Uani 1 1 d . . .
H32 H 0.4927 0.0891 0.5796 0.067 Uiso 1 1 calc R . .
C33 C 0.3480(2) 0.02102(19) 0.6112(2) 0.0676(8) Uani 1 1 d . . .
H33 H 0.2867 0.0490 0.5642 0.081 Uiso 1 1 calc R . .
C34 C 0.3173(2) -0.04455(19) 0.6698(2) 0.0619(7) Uani 1 1 d . . .
H34 H 0.2341 -0.0627 0.6637 0.074 Uiso 1 1 calc R . .
C35 C 0.4087(2) -0.08422(15) 0.73812(18) 0.0485(6) Uani 1 1 d . . .
C36 C 0.3783(2) -0.16030(18) 0.7958(2) 0.0643(7) Uani 1 1 d . . .
H36A H 0.4497 -0.1973 0.8048 0.096 Uiso 1 1 calc R . .
H36B H 0.3078 -0.1883 0.7550 0.096 Uiso 1 1 calc R . .
H36C H 0.3574 -0.1450 0.8653 0.096 Uiso 1 1 calc R . .
O1 O 0.61973(14) -0.15574(9) 0.98165(12) 0.0484(4) Uani 1 1 d . . .
C1T C 0.5509(2) -0.11182(15) 1.05293(19) 0.0527(6) Uani 1 1 d . . .
H1T1 H 0.4694 -0.0945 1.0158 0.063 Uiso 1 1 calc R . .
H1T2 H 0.5966 -0.0624 1.0818 0.063 Uiso 1 1 calc R . .
C2T C 0.5359(2) -0.17138(17) 1.1394(2) 0.0611(7) Uani 1 1 d . . .
H2T1 H 0.4590 -0.1605 1.1696 0.073 Uiso 1 1 calc R . .
H2T2 H 0.6070 -0.1687 1.1966 0.073 Uiso 1 1 calc R . .
C3T C 0.5304(3) -0.25310(16) 1.0840(2) 0.0649(7) Uani 1 1 d . . .
H3T1 H 0.4466 -0.2642 1.0464 0.078 Uiso 1 1 calc R . .
H3T2 H 0.5551 -0.2985 1.1343 0.078 Uiso 1 1 calc R . .
C4T C 0.6220(2) -0.24228(15) 1.0076(2) 0.0579(6) Uani 1 1 d . . .
H4T1 H 0.7056 -0.2591 1.0406 0.069 Uiso 1 1 calc R . .
H4T2 H 0.5981 -0.2758 0.9433 0.069 Uiso 1 1 calc R . .

loop_
_atom_site_aniso_label
_atom_site_aniso_U_11
_atom_site_aniso_U_22
_atom_site_aniso_U_33
_atom_site_aniso_U_23
_atom_site_aniso_U_13
_atom_site_aniso_U_12
Al1 0.0412(4) 0.0380(4) 0.0409(4) 0.0032(3) 0.0048(3) -0.0024(3)
C1 0.0735(17) 0.0532(15) 0.0509(14) 0.0055(12) 0.0064(12) -0.0107(13)
Li1 0.0398(19) 0.0379(19) 0.045(2) -0.0020(15) 0.0066(15) -0.0013(15)
N1 0.0319(9) 0.0399(10) 0.0404(10) -0.0074(8) 0.0026(7) -0.0003(7)
C11 0.0353(11) 0.0468(13) 0.0380(11) -0.0051(10) 0.0027(9) -0.0034(9)
C12 0.0424(12) 0.0619(15) 0.0420(12) -0.0027(11) 0.0073(10) -0.0053(11)
C13 0.0402(12) 0.0713(17) 0.0499(14) -0.0208(13) 0.0131(10) -0.0024(12)
C14 0.0374(12) 0.0519(14) 0.0600(15) -0.0175(12) 0.0074(10) 0.0030(10)
C15 0.0339(11) 0.0424(12) 0.0461(12) -0.0114(10) 0.0004(9) 0.0009(9)
C16 0.0509(14) 0.0421(13) 0.0667(16) -0.0016(12) 0.0068(11) 0.0062(11)
N2 0.0337(9) 0.0360(9) 0.0393(10) -0.0028(8) 0.0060(7) -0.0001(7)
C21 0.0295(10) 0.0384(11) 0.0458(12) 0.0003(9) 0.0085(9) -0.0015(9)
C22 0.0393(12) 0.0363(12) 0.0568(14) 0.0015(10) 0.0130(10) -0.0019(9)
C23 0.0466(13) 0.0411(13) 0.0609(15) -0.0152(11) 0.0137(11) -0.0093(10)
C24 0.0422(12) 0.0525(14) 0.0441(12) -0.0128(11) 0.0059(10) -0.0061(10)
C25 0.0314(10) 0.0451(12) 0.0426(12) -0.0047(10) 0.0091(9) 0.0007(9)
C26 0.0520(14) 0.0545(15) 0.0477(13) 0.0016(11) 0.0006(10) 0.0037(11)
N3 0.0347(9) 0.0441(11) 0.0439(10) -0.0108(8) 0.0069(7) -0.0004(8)
C31 0.0435(12) 0.0375(12) 0.0432(12) -0.0080(10) 0.0036(9) 0.0036(10)
C32 0.0552(15) 0.0522(14) 0.0555(15) -0.0037(12) -0.0055(11) 0.0081(12)
C33 0.0499(15) 0.079(2) 0.0672(18) -0.0116(15) -0.0145(13) 0.0149(14)
C34 0.0363(13) 0.081(2) 0.0659(17) -0.0217(15) -0.0016(11) -0.0001(13)
C35 0.0375(12) 0.0580(15) 0.0508(13) -0.0193(11) 0.0094(10) -0.0046(11)
C36 0.0458(14) 0.0785(19) 0.0709(17) -0.0123(15) 0.0164(12) -0.0207(13)
O1 0.0556(9) 0.0389(8) 0.0532(9) 0.0017(7) 0.0168(7) -0.0024(7)
C1T 0.0521(14) 0.0471(14) 0.0604(15) -0.0068(12) 0.0127(11) 0.0020(11)
C2T 0.0579(15) 0.0737(18) 0.0540(15) 0.0035(13) 0.0159(12) 0.0091(13)
C3T 0.0724(18) 0.0514(16) 0.0771(18) 0.0143(14) 0.0317(14) 0.0013(13)
C4T 0.0718(17) 0.0396(13) 0.0673(16) 0.0051(12) 0.0277(13) 0.0028(12)

loop_
_atom_type_symbol
_atom_type_description
_atom_type_scat_dispersion_real
_atom_type_scat_dispersion_imag
_atom_type_scat_source
C C 0.0033 0.0016 'International Tables Vol C Tables 4.2.6.8 and 6.1.1.4'
H H 0.0000 0.0000 'International Tables Vol C Tables 4.2.6.8 and 6.1.1.4'
Al Al 0.0645 0.0514 'International Tables Vol C Tables 4.2.6.8 and 6.1.1.4'
N N 0.0061 0.0033 'International Tables Vol C Tables 4.2.6.8 and 6.1.1.4'
O O 0.0106 0.0060 'International Tables Vol C Tables 4.2.6.8 and 6.1.1.4'
Li Li -0.0003 0.0001 'International Tables Vol C Tables 4.2.6.8 and 6.1.1.4'

loop_
_geom_angle_atom_site_label_1
_geom_angle_atom_site_label_2
_geom_angle_atom_site_label_3
_geom_angle
_geom_angle_site_symmetry_1
_geom_angle_site_symmetry_3
_geom_angle_publ_flag
C1 Al1 C31 114.73(10) . . ?
C1 Al1 C21 112.16(10) . . ?
C31 Al1 C21 106.60(8) . . ?
C1 Al1 C11 113.13(11) . . ?
C31 Al1 C11 105.17(9) . . ?
C21 Al1 C11 104.19(9) . . ?
Al1 C1 H1A 109.5 . . ?
Al1 C1 H1B 109.5 . . ?
H1A C1 H1B 109.5 . . ?
Al1 C1 H1C 109.5 . . ?
H1A C1 H1C 109.5 . . ?
H1B C1 H1C 109.5 . . ?
O1 Li1 N1 132.63(19) . . ?
O1 Li1 N2 105.15(16) . . ?
N1 Li1 N2 97.11(15) . . ?
O1 Li1 N3 106.48(16) . . ?
N1 Li1 N3 101.18(16) . . ?
N2 Li1 N3 114.41(17) . . ?
C15 N1 C11 120.44(18) . . ?
C15 N1 Li1 129.53(18) . . ?
C11 N1 Li1 109.86(16) . . ?
N1 C11 C12 118.3(2) . . ?
N1 C11 Al1 117.46(14) . . ?
C12 C11 Al1 124.21(17) . . ?
C13 C12 C11 121.0(2) . . ?
C13 C12 H12 119.5 . . ?
C11 C12 H12 119.5 . . ?
C14 C13 C12 119.0(2) . . ?
C14 C13 H13 120.5 . . ?
C12 C13 H13 120.5 . . ?
C13 C14 C15 119.3(2) . . ?
C13 C14 H14 120.4 . . ?
C15 C14 H14 120.4 . . ?
N1 C15 C14 121.9(2) . . ?
N1 C15 C16 116.99(19) . . ?
C14 C15 C16 121.1(2) . . ?
C15 C16 H16A 109.5 . . ?
C15 C16 H16B 109.5 . . ?
H16A C16 H16B 109.5 . . ?
C15 C16 H16C 109.5 . . ?
H16A C16 H16C 109.5 . . ?
H16B C16 H16C 109.5 . . ?
C25 N2 C21 119.76(18) . . ?
C25 N2 Li1 131.69(17) . . ?
C21 N2 Li1 107.27(16) . . ?
N2 C21 C22 118.84(19) . . ?
N2 C21 Al1 116.33(14) . . ?
C22 C21 Al1 124.46(16) . . ?
C23 C22 C21 121.2(2) . . ?
C23 C22 H22 119.4 . . ?
C21 C22 H22 119.4 . . ?
C24 C23 C22 118.5(2) . . ?
C24 C23 H23 120.8 . . ?
C22 C23 H23 120.8 . . ?
C23 C24 C25 119.6(2) . . ?
C23 C24 H24 120.2 . . ?
C25 C24 H24 120.2 . . ?
N2 C25 C24 121.8(2) . . ?
N2 C25 C26 117.94(19) . . ?
C24 C25 C26 120.3(2) . . ?
C25 C26 H26A 109.5 . . ?
C25 C26 H26B 109.5 . . ?
H26A C26 H26B 109.5 . . ?
C25 C26 H26C 109.5 . . ?
H26A C26 H26C 109.5 . . ?
H26B C26 H26C 109.5 . . ?
C35 N3 C31 119.19(19) . . ?
C35 N3 Li1 131.15(18) . . ?
C31 N3 Li1 109.58(15) . . ?
N3 C31 C32 119.3(2) . . ?
N3 C31 Al1 116.44(14) . . ?
C32 C31 Al1 124.27(18) . . ?
C33 C32 C31 121.4(3) . . ?
C33 C32 H32 119.3 . . ?
C31 C32 H32 119.3 . . ?
C34 C33 C32 118.4(2) . . ?
C34 C33 H33 120.8 . . ?
C32 C33 H33 120.8 . . ?
C33 C34 C35 119.6(2) . . ?
C33 C34 H34 120.2 . . ?
C35 C34 H34 120.2 . . ?
N3 C35 C34 122.0(2) . . ?
N3 C35 C36 118.0(2) . . ?
C34 C35 C36 120.1(2) . . ?
C35 C36 H36A 109.5 . . ?
C35 C36 H36B 109.5 . . ?
H36A C36 H36B 109.5 . . ?
C35 C36 H36C 109.5 . . ?
H36A C36 H36C 109.5 . . ?
H36B C36 H36C 109.5 . . ?
C4T O1 C1T 109.20(17) . . ?
C4T O1 Li1 129.84(17) . . ?
C1T O1 Li1 120.88(17) . . ?
O1 C1T C2T 105.49(19) . . ?
O1 C1T H1T1 110.6 . . ?
C2T C1T H1T1 110.6 . . ?
O1 C1T H1T2 110.6 . . ?
C2T C1T H1T2 110.6 . . ?
H1T1 C1T H1T2 108.8 . . ?
C1T C2T C3T 103.0(2) . . ?
C1T C2T H2T1 111.2 . . ?
C3T C2T H2T1 111.2 . . ?
C1T C2T H2T2 111.2 . . ?
C3T C2T H2T2 111.2 . . ?
H2T1 C2T H2T2 109.1 . . ?
C2T C3T C4T 102.5(2) . . ?
C2T C3T H3T1 111.3 . . ?
C4T C3T H3T1 111.3 . . ?
C2T C3T H3T2 111.3 . . ?
C4T C3T H3T2 111.3 . . ?
H3T1 C3T H3T2 109.2 . . ?
O1 C4T C3T 105.72(19) . . ?
O1 C4T H4T1 110.6 . . ?
C3T C4T H4T1 110.6 . . ?
O1 C4T H4T2 110.6 . . ?
C3T C4T H4T2 110.6 . . ?
H4T1 C4T H4T2 108.7 . . ?

loop_
_geom_bond_atom_site_label_1
_geom_bond_atom_site_label_2
_geom_bond_distance
_geom_bond_site_symmetry_2
_geom_bond_publ_flag
Al1 C1 1.981(2) . ?
Al1 C31 2.003(2) . ?
Al1 C21 2.019(2) . ?
Al1 C11 2.025(2) . ?
C1 H1A 0.9800 . ?
C1 H1B 0.9800 . ?
C1 H1C 0.9800 . ?
Li1 O1 1.997(4) . ?
Li1 N1 2.095(4) . ?
Li1 N2 2.123(4) . ?
Li1 N3 2.195(4) . ?
N1 C15 1.350(3) . ?
N1 C11 1.369(3) . ?
C11 C12 1.405(3) . ?
C12 C13 1.383(3) . ?
C12 H12 0.9500 . ?
C13 C14 1.373(3) . ?
C13 H13 0.9500 . ?
C14 C15 1.382(3) . ?
C14 H14 0.9500 . ?
C15 C16 1.499(3) . ?
C16 H16A 0.9800 . ?
C16 H16B 0.9800 . ?
C16 H16C 0.9800 . ?
N2 C25 1.351(3) . ?
N2 C21 1.375(3) . ?
C21 C22 1.396(3) . ?
C22 C23 1.386(3) . ?
C22 H22 0.9500 . ?
C23 C24 1.375(3) . ?
C23 H23 0.9500 . ?
C24 C25 1.387(3) . ?
C24 H24 0.9500 . ?
C25 C26 1.494(3) . ?
C26 H26A 0.9800 . ?
C26 H26B 0.9800 . ?
C26 H26C 0.9800 . ?
N3 C35 1.348(3) . ?
N3 C31 1.374(3) . ?
C31 C32 1.391(3) . ?
C32 C33 1.377(4) . ?
C32 H32 0.9500 . ?
C33 C34 1.371(4) . ?
C33 H33 0.9500 . ?
C34 C35 1.389(3) . ?
C34 H34 0.9500 . ?
C35 C36 1.500(4) . ?
C36 H36A 0.9800 . ?
C36 H36B 0.9800 . ?
C36 H36C 0.9800 . ?
O1 C4T 1.444(3) . ?
O1 C1T 1.450(3) . ?
C1T C2T 1.495(3) . ?
C1T H1T1 0.9900 . ?
C1T H1T2 0.9900 . ?
C2T C3T 1.502(4) . ?
C2T H2T1 0.9900 . ?
C2T H2T2 0.9900 . ?
C3T C4T 1.506(3) . ?
C3T H3T1 0.9900 . ?
C3T H3T2 0.9900 . ?
C4T H4T1 0.9900 . ?
C4T H4T2 0.9900 . ?

loop_
_geom_torsion_atom_site_label_1
_geom_torsion_atom_site_label_2
_geom_torsion_atom_site_label_3
_geom_torsion_atom_site_label_4
_geom_torsion
_geom_torsion_site_symmetry_1
_geom_torsion_site_symmetry_2
_geom_torsion_site_symmetry_3
_geom_torsion_site_symmetry_4
_geom_torsion_publ_flag
O1 Li1 N1 C15 -2.1(4) . . . . ?
N2 Li1 N1 C15 116.1(2) . . . . ?
N3 Li1 N1 C15 -127.18(19) . . . . ?
O1 Li1 N1 C11 -177.2(2) . . . . ?
N2 Li1 N1 C11 -59.02(19) . . . . ?
N3 Li1 N1 C11 57.68(19) . . . . ?
C15 N1 C11 C12 1.5(3) . . . . ?
Li1 N1 C11 C12 177.12(18) . . . . ?
C15 N1 C11 Al1 -177.44(14) . . . . ?
Li1 N1 C11 Al1 -1.8(2) . . . . ?
C1 Al1 C11 N1 177.69(15) . . . . ?
C31 Al1 C11 N1 -56.35(17) . . . . ?
C21 Al1 C11 N1 55.61(16) . . . . ?
C1 Al1 C11 C12 -1.1(2) . . . . ?
C31 Al1 C11 C12 124.82(18) . . . . ?
C21 Al1 C11 C12 -123.22(18) . . . . ?
N1 C11 C12 C13 0.0(3) . . . . ?
Al1 C11 C12 C13 178.82(16) . . . . ?
C11 C12 C13 C14 -1.0(3) . . . . ?
C12 C13 C14 C15 0.6(3) . . . . ?
C11 N1 C15 C14 -1.9(3) . . . . ?
Li1 N1 C15 C14 -176.64(19) . . . . ?
C11 N1 C15 C16 177.07(18) . . . . ?
Li1 N1 C15 C16 2.4(3) . . . . ?
C13 C14 C15 N1 0.9(3) . . . . ?
C13 C14 C15 C16 -178.1(2) . . . . ?
O1 Li1 N2 C25 20.9(3) . . . . ?
N1 Li1 N2 C25 -116.9(2) . . . . ?
N3 Li1 N2 C25 137.38(19) . . . . ?
O1 Li1 N2 C21 -145.76(16) . . . . ?
N1 Li1 N2 C21 76.44(17) . . . . ?
N3 Li1 N2 C21 -29.3(2) . . . . ?
C25 N2 C21 C22 -6.3(3) . . . . ?
Li1 N2 C21 C22 162.29(18) . . . . ?
C25 N2 C21 Al1 167.06(14) . . . . ?
Li1 N2 C21 Al1 -24.37(18) . . . . ?
C1 Al1 C21 N2 -159.54(15) . . . . ?
C31 Al1 C21 N2 74.10(16) . . . . ?
C11 Al1 C21 N2 -36.82(16) . . . . ?
C1 Al1 C21 C22 13.4(2) . . . . ?
C31 Al1 C21 C22 -112.98(18) . . . . ?
C11 Al1 C21 C22 136.10(17) . . . . ?
N2 C21 C22 C23 3.4(3) . . . . ?
Al1 C21 C22 C23 -169.35(16) . . . . ?
C21 C22 C23 C24 1.9(3) . . . . ?
C22 C23 C24 C25 -4.2(3) . . . . ?
C21 N2 C25 C24 4.0(3) . . . . ?
Li1 N2 C25 C24 -161.33(19) . . . . ?
C21 N2 C25 C26 -174.42(18) . . . . ?
Li1 N2 C25 C26 20.3(3) . . . . ?
C23 C24 C25 N2 1.4(3) . . . . ?
C23 C24 C25 C26 179.8(2) . . . . ?
O1 Li1 N3 C35 -19.0(3) . . . . ?
N1 Li1 N3 C35 122.1(2) . . . . ?
N2 Li1 N3 C35 -134.7(2) . . . . ?
O1 Li1 N3 C31 157.43(16) . . . . ?
N1 Li1 N3 C31 -61.45(19) . . . . ?
N2 Li1 N3 C31 41.7(2) . . . . ?
C35 N3 C31 C32 1.3(3) . . . . ?
Li1 N3 C31 C32 -175.65(19) . . . . ?
C35 N3 C31 Al1 -177.37(15) . . . . ?
Li1 N3 C31 Al1 5.7(2) . . . . ?
C1 Al1 C31 N3 176.60(15) . . . . ?
C21 Al1 C31 N3 -58.60(17) . . . . ?
C11 Al1 C31 N3 51.64(17) . . . . ?
C1 Al1 C31 C32 -2.0(2) . . . . ?
C21 Al1 C31 C32 122.81(19) . . . . ?
C11 Al1 C31 C32 -126.95(19) . . . . ?
N3 C31 C32 C33 1.9(3) . . . . ?
Al1 C31 C32 C33 -179.52(19) . . . . ?
C31 C32 C33 C34 -2.7(4) . . . . ?
C32 C33 C34 C35 0.2(4) . . . . ?
C31 N3 C35 C34 -3.8(3) . . . . ?
Li1 N3 C35 C34 172.4(2) . . . . ?
C31 N3 C35 C36 174.16(19) . . . . ?
Li1 N3 C35 C36 -9.7(3) . . . . ?
C33 C34 C35 N3 3.0(4) . . . . ?
C33 C34 C35 C36 -174.9(2) . . . . ?
N1 Li1 O1 C4T -14.5(4) . . . . ?
N2 Li1 O1 C4T -129.5(2) . . . . ?
N3 Li1 O1 C4T 108.7(2) . . . . ?
N1 Li1 O1 C1T 169.3(2) . . . . ?
N2 Li1 O1 C1T 54.2(2) . . . . ?
N3 Li1 O1 C1T -67.5(2) . . . . ?
C4T O1 C1T C2T 12.8(3) . . . . ?
Li1 O1 C1T C2T -170.22(19) . . . . ?
O1 C1T C2T C3T -31.4(3) . . . . ?
C1T C2T C3T C4T 37.3(3) . . . . ?
C1T O1 C4T C3T 11.0(3) . . . . ?
Li1 O1 C4T C3T -165.6(2) . . . . ?
C2T C3T C4T O1 -30.1(3) . . . . ?
